data_4085852
loop_
_publ_author_name
'Sattler, Aaron'
'Parkin, Gerard'

_publ_section_title
;
 Synthesis, Structural Characterization, and Cyclometalation Chemistry of
 Tantalum Terphenyl Compounds
;
_journal_issue 10
_journal_name_full Organometallics
_journal_page_first 1828
_journal_paper_doi 10.1021/acs.organomet.5b00158
_journal_volume 34
_journal_year 2015
_chemical_formula_sum 'C26 H35 N2 Ta'
_chemical_formula_weight 556.51
_chemical_name_systematic
; 
 ? 
;
_space_group_IT_number 15
_symmetry_cell_setting monoclinic
_symmetry_space_group_name_Hall '-C 2yc'
_symmetry_space_group_name_H-M 'C 1 2/c 1'
_atom_sites_solution_hydrogens geom
_atom_sites_solution_primary direct
_atom_sites_solution_secondary difmap
_audit_creation_method SHELXL-97
_cell_angle_alpha 90.00
_cell_angle_beta 101.9400(10)
_cell_angle_gamma 90.00
_cell_formula_units_Z 4
_cell_length_a 13.4946(13)
_cell_length_b 9.9492(10)
_cell_length_c 18.1475(18)
_cell_measurement_reflns_used 9907
_cell_measurement_temperature 150(2)
_cell_measurement_theta_max 30.55
_cell_measurement_theta_min 2.29
_cell_volume 2383.8(4)
_computing_cell_refinement 'Bruker SAINT'
_computing_data_collection 'Bruker APEX2'
_computing_data_reduction 'Bruker SAINT'
_computing_molecular_graphics 'Bruker SHELXTL'
_computing_publication_material 'Bruker SHELXTL'
_computing_structure_refinement 'SHELXL-97 (Sheldrick, 2008)'
_computing_structure_solution 'SHELXS-97 (Sheldrick, 2008)'
_diffrn_ambient_temperature 150(2)
_diffrn_measured_fraction_theta_full 1.000
_diffrn_measured_fraction_theta_max 1.000
_diffrn_measurement_device_type 'Bruker APEX-II CCD'
_diffrn_measurement_method '\f and \w scans'
_diffrn_radiation_monochromator graphite
_diffrn_radiation_source 'fine-focus sealed tube'
_diffrn_radiation_type MoK\a
_diffrn_radiation_wavelength 0.71073
_diffrn_reflns_av_R_equivalents 0.0298
_diffrn_reflns_av_sigmaI/netI 0.0218
_diffrn_reflns_limit_h_max 19
_diffrn_reflns_limit_h_min -19
_diffrn_reflns_limit_k_max 14
_diffrn_reflns_limit_k_min -14
_diffrn_reflns_limit_l_max 25
_diffrn_reflns_limit_l_min -25
_diffrn_reflns_number 18758
_diffrn_reflns_theta_full 30.56
_diffrn_reflns_theta_max 30.56
_diffrn_reflns_theta_min 2.29
_exptl_absorpt_coefficient_mu 4.625
_exptl_absorpt_correction_T_max 0.6549
_exptl_absorpt_correction_T_min 0.5069
_exptl_absorpt_correction_type empirical
_exptl_absorpt_process_details SADABS
_exptl_crystal_colour YELLOW
_exptl_crystal_density_diffrn 1.551
_exptl_crystal_density_method 'not measured'
_exptl_crystal_description BLOCK
_exptl_crystal_F_000 1112
_exptl_crystal_size_max 0.17
_exptl_crystal_size_mid 0.16
_exptl_crystal_size_min 0.10
_refine_diff_density_max 0.628
_refine_diff_density_min -0.462
_refine_diff_density_rms 0.081
_refine_ls_extinction_method none
_refine_ls_goodness_of_fit_ref 1.040
_refine_ls_hydrogen_treatment constr
_refine_ls_matrix_type full
_refine_ls_number_parameters 137
_refine_ls_number_reflns 3651
_refine_ls_number_restraints 0
_refine_ls_restrained_S_all 1.040
_refine_ls_R_factor_all 0.0206
_refine_ls_R_factor_gt 0.0176
_refine_ls_shift/su_max 0.001
_refine_ls_shift/su_mean 0.000
_refine_ls_structure_factor_coef Fsqd
_refine_ls_weighting_details 'calc w=1/[\s^2^(Fo^2^)+(0.0214P)^2^+0.0000P] where P=(Fo^2^+2Fc^2^)/3'
_refine_ls_weighting_scheme calc
_refine_ls_wR_factor_gt 0.0384
_refine_ls_wR_factor_ref 0.0394
_reflns_number_gt 3420
_reflns_number_total 3651
_reflns_threshold_expression >2sigma(I)
_cod_data_source_file om5b00158_si_002.cif
_cod_data_source_block tme2s10
_cod_depositor_comments
;
The following automatic conversions were performed:

'_symmetry_cell_setting' value 'Monoclinic' changed to 'monoclinic'
according to
/usr/data/users/saulius/crontab/automatic-downloads/rss-feeds/ACS/lib/dictionaries/cif_core.dic
dictionary named 'cif_core.dic' version 2.4.2 from 2011-04-26.

'_exptl_absorpt_correction_type' value 'EMPIRICAL' changed to
'empirical' according to
/usr/data/users/saulius/crontab/automatic-downloads/rss-feeds/ACS/lib/dictionaries/cif_core.dic
dictionary named 'cif_core.dic' version 2.4.2 from 2011-04-26.

'_refine_ls_hydrogen_treatment' value 'CONSTR' changed to 'constr'
according to
/usr/data/users/saulius/crontab/automatic-downloads/rss-feeds/ACS/lib/dictionaries/cif_core.dic
dictionary named 'cif_core.dic' version 2.4.2 from 2011-04-26.

Automatic conversion script
Id: cif_fix_values 3271 2015-04-21 07:52:19Z andrius 

 Adding full bibliography for 4085842--4085857.cif.
;
_cod_original_sg_symbol_H-M C2/c
_cod_database_code 4085852

loop_
_symmetry_equiv_pos_as_xyz
'x, y, z'
'-x, y, -z+1/2'
'x+1/2, y+1/2, z'
'-x+1/2, y+1/2, -z+1/2'
'-x, -y, -z'
'x, -y, z-1/2'
'-x+1/2, -y+1/2, -z'
'x+1/2, -y+1/2, z-1/2'

loop_
_atom_site_label
_atom_site_type_symbol
_atom_site_fract_x
_atom_site_fract_y
_atom_site_fract_z
_atom_site_U_iso_or_equiv
_atom_site_adp_type
_atom_site_occupancy
_atom_site_symmetry_multiplicity
_atom_site_calc_flag
_atom_site_refinement_flags
Ta Ta 0.5000 0.595115(9) 0.7500 0.02259(4) Uani 1 2 d S
N N 0.56230(12) 0.55248(16) 0.66305(9) 0.0277(3) Uani 1 1 d .
C1 C 0.61992(15) 0.72266(19) 0.81038(11) 0.0327(4) Uani 1 1 d .
H1A H 0.6763 0.7207 0.7857 0.049 Uiso 1 1 calc R
H1B H 0.6411 0.6906 0.8611 0.049 Uiso 1 1 calc R
H1C H 0.5955 0.8132 0.8111 0.049 Uiso 1 1 calc R
C11 C 0.5000 0.3719(2) 0.7500 0.0237(5) Uani 1 2 d S
C12 C 0.57817(13) 0.29918(18) 0.79626(10) 0.0257(3) Uani 1 1 d .
C13 C 0.57698(16) 0.15903(19) 0.79647(12) 0.0343(4) Uani 1 1 d .
H13 H 0.6284 0.1121 0.8281 0.041 Uiso 1 1 calc R
C14 C 0.5000 0.0895(3) 0.7500 0.0396(7) Uani 1 2 d S
H14 H 0.5000 -0.0040 0.7500 0.048 Uiso 1 2 calc SR
C21 C 0.66209(14) 0.37119(18) 0.84697(10) 0.0262(4) Uani 1 1 d .
C22 C 0.73531(14) 0.44268(19) 0.81937(11) 0.0285(4) Uani 1 1 d .
H22 H 0.7335 0.4429 0.7679 0.034 Uiso 1 1 calc R
C23 C 0.81084(14) 0.5136(2) 0.86706(11) 0.0329(4) Uani 1 1 d .
H23 H 0.8592 0.5594 0.8470 0.040 Uiso 1 1 calc R
C24 C 0.81584(15) 0.5176(2) 0.94385(12) 0.0368(4) Uani 1 1 d .
C25 C 0.74575(18) 0.4423(3) 0.97204(12) 0.0427(5) Uani 1 1 d .
H25 H 0.7492 0.4403 1.0237 0.051 Uiso 1 1 calc R
C26 C 0.67052(17) 0.3697(2) 0.92496(12) 0.0377(5) Uani 1 1 d .
H26 H 0.6250 0.3193 0.9456 0.045 Uiso 1 1 calc R
C27 C 0.8920(2) 0.6053(3) 0.99439(16) 0.0542(7) Uani 1 1 d .
H27A H 0.9486 0.6215 0.9711 0.081 Uiso 1 1 calc R
H27B H 0.9150 0.5610 1.0418 0.081 Uiso 1 1 calc R
H27C H 0.8609 0.6893 1.0025 0.081 Uiso 1 1 calc R
C31 C 0.59576(17) 0.4430(2) 0.62147(12) 0.0344(4) Uani 1 1 d .
H31A H 0.5616 0.4480 0.5696 0.052 Uiso 1 1 calc R
H31B H 0.5802 0.3588 0.6423 0.052 Uiso 1 1 calc R
H31C H 0.6676 0.4496 0.6249 0.052 Uiso 1 1 calc R
C32 C 0.58299(17) 0.6814(2) 0.62935(12) 0.0379(5) Uani 1 1 d .
H32A H 0.6542 0.6886 0.6303 0.057 Uiso 1 1 calc R
H32B H 0.5624 0.7540 0.6576 0.057 Uiso 1 1 calc R
H32C H 0.5459 0.6855 0.5782 0.057 Uiso 1 1 calc R

loop_
_atom_site_aniso_label
_atom_site_aniso_U_11
_atom_site_aniso_U_22
_atom_site_aniso_U_33
_atom_site_aniso_U_23
_atom_site_aniso_U_13
_atom_site_aniso_U_12
Ta 0.02619(6) 0.01615(5) 0.02467(5) 0.000 0.00348(4) 0.000
N 0.0323(8) 0.0231(7) 0.0280(8) 0.0028(6) 0.0070(6) -0.0043(6)
C1 0.0343(10) 0.0214(8) 0.0402(11) -0.0023(8) 0.0024(8) 0.0020(8)
C11 0.0293(12) 0.0190(10) 0.0250(12) 0.000 0.0107(10) 0.000
C12 0.0303(9) 0.0227(8) 0.0264(8) 0.0008(7) 0.0111(7) 0.0029(7)
C13 0.0410(11) 0.0232(9) 0.0396(11) 0.0046(8) 0.0103(9) 0.0048(8)
C14 0.0482(18) 0.0163(12) 0.0537(19) 0.000 0.0091(15) 0.000
C21 0.0289(9) 0.0235(8) 0.0265(9) 0.0011(7) 0.0063(7) 0.0074(7)
C22 0.0310(9) 0.0276(9) 0.0274(9) 0.0017(7) 0.0072(7) 0.0047(7)
C23 0.0296(9) 0.0308(10) 0.0381(10) -0.0005(8) 0.0063(8) 0.0034(8)
C24 0.0332(10) 0.0370(11) 0.0376(11) -0.0078(9) 0.0009(8) 0.0094(8)
C25 0.0433(12) 0.0597(14) 0.0246(10) -0.0062(9) 0.0057(9) 0.0048(11)
C26 0.0368(11) 0.0481(12) 0.0295(10) 0.0041(9) 0.0102(8) 0.0020(9)
C27 0.0456(14) 0.0581(17) 0.0528(15) -0.0199(12) -0.0038(12) 0.0034(11)
C31 0.0417(11) 0.0344(10) 0.0301(10) -0.0023(8) 0.0141(8) -0.0036(9)
C32 0.0432(11) 0.0316(10) 0.0402(11) 0.0083(8) 0.0118(9) -0.0075(9)

loop_
_atom_type_symbol
_atom_type_description
_atom_type_scat_dispersion_real
_atom_type_scat_dispersion_imag
_atom_type_scat_source
C C 0.0033 0.0016 'International Tables Vol C Tables 4.2.6.8 and 6.1.1.4'
H H 0.0000 0.0000 'International Tables Vol C Tables 4.2.6.8 and 6.1.1.4'
N N 0.0061 0.0033 'International Tables Vol C Tables 4.2.6.8 and 6.1.1.4'
Ta Ta -0.7052 6.5227 'International Tables Vol C Tables 4.2.6.8 and 6.1.1.4'

loop_
_geom_angle_atom_site_label_1
_geom_angle_atom_site_label_2
_geom_angle_atom_site_label_3
_geom_angle
_geom_angle_site_symmetry_1
_geom_angle_site_symmetry_3
N Ta N 155.27(9) . 2_656
N Ta C1 96.79(7) . 2_656
N Ta C1 97.61(7) 2_656 2_656
N Ta C1 97.62(7) . .
N Ta C1 96.79(7) 2_656 .
C1 Ta C1 108.31(10) 2_656 .
N Ta C11 77.64(5) . .
N Ta C11 77.64(5) 2_656 .
C1 Ta C11 125.84(5) 2_656 .
C1 Ta C11 125.84(5) . .
C31 N C32 109.39(16) . .
C31 N Ta 143.59(13) . .
C32 N Ta 107.01(13) . .
C12 C11 C12 118.0(2) 2_656 .
C12 C11 Ta 120.99(11) 2_656 .
C12 C11 Ta 120.99(11) . .
C13 C12 C11 120.59(18) . .
C13 C12 C21 119.19(17) . .
C11 C12 C21 120.20(16) . .
C14 C13 C12 120.5(2) . .
C13 C14 C13 119.8(3) 2_656 .
C22 C21 C26 117.07(18) . .
C22 C21 C12 122.00(16) . .
C26 C21 C12 120.93(17) . .
C23 C22 C21 121.36(18) . .
C24 C23 C22 121.39(19) . .
C23 C24 C25 117.54(19) . .
C23 C24 C27 121.0(2) . .
C25 C24 C27 121.4(2) . .
C24 C25 C26 121.5(2) . .
C25 C26 C21 121.0(2) . .

loop_
_geom_bond_atom_site_label_1
_geom_bond_atom_site_label_2
_geom_bond_distance
_geom_bond_site_symmetry_2
Ta N 1.9812(16) .
Ta N 1.9813(16) 2_656
Ta C1 2.1670(19) 2_656
Ta C1 2.1670(19) .
Ta C11 2.221(2) .
N C31 1.450(3) .
N C32 1.472(2) .
C11 C12 1.405(2) 2_656
C11 C12 1.405(2) .
C12 C13 1.395(3) .
C12 C21 1.487(3) .
C13 C14 1.381(2) .
C14 C13 1.381(2) 2_656
C21 C22 1.392(3) .
C21 C26 1.396(3) .
C22 C23 1.386(3) .
C23 C24 1.382(3) .
C24 C25 1.385(3) .
C24 C27 1.507(3) .
C25 C26 1.387(3) .
